data_1508243
loop_
_publ_author_name
'Arnold, Polly L.'
'Mansell, Stephen M.'
'Maron, Laurent'
'McKay, David'

_publ_section_title
;
 Spontaneous reduction and C-H borylation of arenes mediated by
 uranium(III) disproportionation.
;
_journal_issue 8
_journal_name_full 'Nature chemistry'
_journal_page_first 668
_journal_page_last 674
_journal_paper_doi 10.1038/nchem.1392
_journal_volume 4
_journal_year 2012
_chemical_formula_moiety 'C62 H90 O4 U2, 3(C6 H6)'
_chemical_formula_sum 'C80 H108 O4 U2'
_chemical_formula_weight 1609.72
_chemical_name_systematic
; 
 ? 
;
_space_group_IT_number 15
_symmetry_cell_setting monoclinic
_symmetry_space_group_name_Hall '-C 2yc'
_symmetry_space_group_name_H-M 'C 1 2/c 1'
_atom_sites_solution_hydrogens geom
_atom_sites_solution_primary direct
_atom_sites_solution_secondary difmap
_audit_creation_method SHELXL-97
_cell_angle_alpha 90.00
_cell_angle_beta 117.573(11)
_cell_angle_gamma 90.00
_cell_formula_units_Z 8
_cell_length_a 25.959(2)
_cell_length_b 26.8806(11)
_cell_length_c 23.248(2)
_cell_measurement_reflns_used 10678
_cell_measurement_temperature 171(2)
_cell_measurement_theta_max 30.0114
_cell_measurement_theta_min 2.8647
_cell_volume 14380(2)
_computing_cell_refinement
;
CrysAlisPro, Agilent Technologies,
Version 1.171.34.46 (release 25-11-2010 CrysAlis171 .NET)
(compiled Nov 25 2010,17:55:46)
;
_computing_data_collection
;
CrysAlisPro, Agilent Technologies,
Version 1.171.34.46 (release 25-11-2010 CrysAlis171 .NET)
(compiled Nov 25 2010,17:55:46)
;
_computing_data_reduction
;
CrysAlisPro, Agilent Technologies,
Version 1.171.34.46 (release 25-11-2010 CrysAlis171 .NET)
(compiled Nov 25 2010,17:55:46)
;
_computing_structure_refinement 'SHELXL-97 (Sheldrick, 1997)'
_computing_structure_solution 'SHELXS-97 (Sheldrick, 1990)'
_diffrn_ambient_temperature 171(2)
_diffrn_detector_area_resol_mean 16.1042
_diffrn_measured_fraction_theta_full 0.999
_diffrn_measured_fraction_theta_max 0.999
_diffrn_measurement_device_type 'Xcalibur, Eos'
_diffrn_measurement_method '\w scans'
_diffrn_radiation_monochromator graphite
_diffrn_radiation_source 'Enhance (Mo) X-ray Source'
_diffrn_radiation_type MoK\a
_diffrn_radiation_wavelength 0.71073
_diffrn_reflns_av_R_equivalents 0.0673
_diffrn_reflns_av_sigmaI/netI 0.0427
_diffrn_reflns_limit_h_max 33
_diffrn_reflns_limit_h_min -33
_diffrn_reflns_limit_k_max 34
_diffrn_reflns_limit_k_min -34
_diffrn_reflns_limit_l_max 30
_diffrn_reflns_limit_l_min -30
_diffrn_reflns_number 122941
_diffrn_reflns_theta_full 27.48
_diffrn_reflns_theta_max 27.48
_diffrn_reflns_theta_min 2.87
_diffrn_standards_number 0
_exptl_absorpt_coefficient_mu 4.546
_exptl_absorpt_correction_T_max 1.00000
_exptl_absorpt_correction_T_min 0.55637
_exptl_absorpt_correction_type multi-scan
_exptl_absorpt_process_details
;
CrysAlisPro, Agilent Technologies,
Version 1.171.34.46 (release 25-11-2010 CrysAlis171 .NET)
(compiled Nov 25 2010,17:55:46)
Empirical absorption correction using spherical harmonics,
 implemented in SCALE3 ABSPACK scaling algorithm.
;
_exptl_crystal_colour Black
_exptl_crystal_density_diffrn 1.487
_exptl_crystal_density_method 'not measured'
_exptl_crystal_description Block
_exptl_crystal_F_000 6432
_exptl_crystal_size_max 0.24
_exptl_crystal_size_mid 0.22
_exptl_crystal_size_min 0.10
_refine_diff_density_max 3.545
_refine_diff_density_min -1.658
_refine_diff_density_rms 0.121
_refine_ls_extinction_method none
_refine_ls_goodness_of_fit_ref 1.040
_refine_ls_hydrogen_treatment constr
_refine_ls_matrix_type full
_refine_ls_number_parameters 777
_refine_ls_number_reflns 16472
_refine_ls_number_restraints 8
_refine_ls_restrained_S_all 1.042
_refine_ls_R_factor_all 0.0914
_refine_ls_R_factor_gt 0.0386
_refine_ls_shift/su_max 0.002
_refine_ls_shift/su_mean 0.000
_refine_ls_structure_factor_coef Fsqd
_refine_ls_weighting_details 'calc w=1/[\s^2^(Fo^2^)+(0.0262P)^2^+105.1095P] where P=(Fo^2^+2Fc^2^)/3'
_refine_ls_weighting_scheme calc
_refine_ls_wR_factor_gt 0.0735
_refine_ls_wR_factor_ref 0.0957
_reflns_number_gt 9076
_reflns_number_total 16472
_reflns_threshold_expression >2sigma(I)
_cod_data_source_file nchem.1392-s2.cif
_cod_data_source_block (DtbpO)2U(C6H6)U(ODtbp)2_complex_1
_cod_depositor_comments
;
The following automatic conversions were performed:

'_symmetry_cell_setting' value 'Monoclinic' changed to 'monoclinic'
according to /home/saulius/struct/CIF-dictionaries/cif_core.dic
dictionary named 'cif_core.dic' version 2.4.2 from 2011-04-26.

Automatic conversion script
Id: cif_fix_values 1891 2012-01-12 08:04:46Z andrius 
;
_cod_original_sg_symbol_H-M 'C 2/c'
_cod_database_code 1508243

loop_
_symmetry_equiv_pos_as_xyz
'x, y, z'
'-x, y, -z+1/2'
'x+1/2, y+1/2, z'
'-x+1/2, y+1/2, -z+1/2'
'-x, -y, -z'
'x, -y, z-1/2'
'-x+1/2, -y+1/2, -z'
'x+1/2, -y+1/2, z-1/2'

loop_
_atom_site_label
_atom_site_type_symbol
_atom_site_fract_x
_atom_site_fract_y
_atom_site_fract_z
_atom_site_U_iso_or_equiv
_atom_site_adp_type
_atom_site_occupancy
_atom_site_symmetry_multiplicity
_atom_site_calc_flag
_atom_site_refinement_flags
U1 U 0.5000 0.571080(11) 0.2500 0.02664(8) Uani 1 2 d S
U2 U 0.5000 0.412942(11) 0.2500 0.02765(9) Uani 1 2 d S
O1 O 0.47248(18) 0.61947(15) 0.30407(19) 0.0334(10) Uani 1 1 d .
O2 O 0.57210(17) 0.36475(15) 0.26851(19) 0.0331(10) Uani 1 1 d .
C1 C 0.4554(3) 0.4916(2) 0.1824(3) 0.0352(14) Uani 1 1 d .
H1 H 0.4263 0.4908 0.1384 0.042 Uiso 1 1 calc R
C2 C 0.4395(3) 0.4943(2) 0.2344(3) 0.0358(15) Uani 1 1 d .
H2 H 0.3999 0.4986 0.2243 0.043 Uiso 1 1 calc R
C3 C 0.4830(3) 0.4903(2) 0.3013(3) 0.0355(15) Uani 1 1 d .
H3 H 0.4718 0.4869 0.3346 0.043 Uiso 1 1 calc R
C4 C 0.4673(3) 0.6435(2) 0.3529(3) 0.0307(13) Uani 1 1 d .
C5 C 0.4125(3) 0.6453(2) 0.3527(3) 0.0347(14) Uani 1 1 d .
C6 C 0.4108(3) 0.6680(2) 0.4057(3) 0.0424(17) Uani 1 1 d .
H6 H 0.3747 0.6694 0.4069 0.051 Uiso 1 1 calc R
C7 C 0.4592(3) 0.6884(2) 0.4563(3) 0.0444(17) Uani 1 1 d .
H7 H 0.4564 0.7027 0.4921 0.053 Uiso 1 1 calc R
C8 C 0.5119(3) 0.6880(2) 0.4549(3) 0.0390(16) Uani 1 1 d .
H8 H 0.5449 0.7028 0.4895 0.047 Uiso 1 1 calc R
C9 C 0.5174(3) 0.6660(2) 0.4034(3) 0.0322(14) Uani 1 1 d .
C10 C 0.3567(3) 0.6222(2) 0.2991(3) 0.0390(16) Uani 1 1 d .
C11 C 0.3019(3) 0.6358(3) 0.3051(4) 0.056(2) Uani 1 1 d .
H11A H 0.3056 0.6232 0.3464 0.085 Uiso 1 1 calc R
H11B H 0.2678 0.6207 0.2692 0.085 Uiso 1 1 calc R
H11C H 0.2974 0.6720 0.3036 0.085 Uiso 1 1 calc R
C12 C 0.3626(3) 0.5653(2) 0.3040(4) 0.0480(18) Uani 1 1 d .
H12A H 0.3973 0.5552 0.3006 0.072 Uiso 1 1 calc R
H12B H 0.3282 0.5500 0.2688 0.072 Uiso 1 1 calc R
H12C H 0.3661 0.5544 0.3459 0.072 Uiso 1 1 calc R
C13 C 0.3455(3) 0.6391(3) 0.2314(3) 0.0529(19) Uani 1 1 d .
H13A H 0.3424 0.6754 0.2287 0.079 Uiso 1 1 calc R
H13B H 0.3092 0.6243 0.1987 0.079 Uiso 1 1 calc R
H13C H 0.3777 0.6283 0.2235 0.079 Uiso 1 1 calc R
C14 C 0.5764(3) 0.6674(2) 0.4019(3) 0.0350(15) Uani 1 1 d .
C15 C 0.5985(3) 0.6145(2) 0.4010(3) 0.0470(18) Uani 1 1 d .
H15A H 0.5658 0.5933 0.3730 0.070 Uiso 1 1 calc R
H15B H 0.6170 0.6010 0.4452 0.070 Uiso 1 1 calc R
H15C H 0.6269 0.6156 0.3843 0.070 Uiso 1 1 calc R
C16 C 0.5703(3) 0.6982(2) 0.3435(3) 0.0354(14) Uani 1 1 d .
H16A H 0.6078 0.6994 0.3430 0.053 Uiso 1 1 calc R
H16B H 0.5580 0.7321 0.3469 0.053 Uiso 1 1 calc R
H16C H 0.5413 0.6828 0.3033 0.053 Uiso 1 1 calc R
C17 C 0.6246(3) 0.6929(3) 0.4619(3) 0.0484(18) Uani 1 1 d .
H17A H 0.6613 0.6913 0.4594 0.073 Uiso 1 1 calc R
H17B H 0.6292 0.6758 0.5012 0.073 Uiso 1 1 calc R
H17C H 0.6142 0.7277 0.4632 0.073 Uiso 1 1 calc R
C18 C 0.6211(3) 0.3378(2) 0.2863(3) 0.0299(13) Uani 1 1 d .
C19 C 0.6467(3) 0.3132(2) 0.3482(3) 0.0290(13) Uani 1 1 d .
C20 C 0.6975(3) 0.2865(2) 0.3645(3) 0.0394(16) Uani 1 1 d .
H20 H 0.7151 0.2698 0.4051 0.047 Uiso 1 1 calc R
C21 C 0.7234(3) 0.2831(3) 0.3251(3) 0.0453(17) Uani 1 1 d .
H21 H 0.7584 0.2649 0.3383 0.054 Uiso 1 1 calc R
C22 C 0.6976(3) 0.3068(3) 0.2657(3) 0.0397(16) Uani 1 1 d .
H22 H 0.7151 0.3035 0.2379 0.048 Uiso 1 1 calc R
C23 C 0.6473(3) 0.3351(2) 0.2444(3) 0.0317(14) Uani 1 1 d .
C24 C 0.6178(3) 0.3138(2) 0.3931(3) 0.0351(15) Uani 1 1 d .
C25 C 0.6552(3) 0.2871(3) 0.4577(3) 0.0453(17) Uani 1 1 d .
H25A H 0.6359 0.2890 0.4853 0.068 Uiso 1 1 calc R
H25B H 0.6933 0.3032 0.4798 0.068 Uiso 1 1 calc R
H25C H 0.6601 0.2522 0.4493 0.068 Uiso 1 1 calc R
C26 C 0.5605(3) 0.2855(2) 0.3596(3) 0.0411(16) Uani 1 1 d .
H26A H 0.5677 0.2518 0.3491 0.062 Uiso 1 1 calc R
H26B H 0.5342 0.3028 0.3196 0.062 Uiso 1 1 calc R
H26C H 0.5426 0.2837 0.3886 0.062 Uiso 1 1 calc R
C27 C 0.6094(3) 0.3672(2) 0.4116(3) 0.0440(17) Uani 1 1 d .
H27A H 0.5888 0.3871 0.3721 0.066 Uiso 1 1 calc R
H27B H 0.6474 0.3822 0.4390 0.066 Uiso 1 1 calc R
H27C H 0.5867 0.3663 0.4355 0.066 Uiso 1 1 calc R
C28 C 0.6222(3) 0.3615(2) 0.1782(3) 0.0364(15) Uani 1 1 d .
C29 C 0.5584(3) 0.3485(3) 0.1347(3) 0.0524(19) Uani 1 1 d .
H29A H 0.5539 0.3122 0.1314 0.079 Uiso 1 1 calc R
H29B H 0.5459 0.3626 0.0915 0.079 Uiso 1 1 calc R
H29C H 0.5346 0.3622 0.1535 0.079 Uiso 1 1 calc R
C30 C 0.6290(3) 0.4183(2) 0.1886(3) 0.0425(17) Uani 1 1 d .
H30A H 0.6121 0.4287 0.2166 0.064 Uiso 1 1 calc R
H30B H 0.6090 0.4352 0.1467 0.064 Uiso 1 1 calc R
H30C H 0.6704 0.4270 0.2093 0.064 Uiso 1 1 calc R
C31 C 0.6549(3) 0.3477(3) 0.1397(3) 0.0496(19) Uani 1 1 d .
H31A H 0.6958 0.3571 0.1647 0.074 Uiso 1 1 calc R
H31B H 0.6377 0.3656 0.0982 0.074 Uiso 1 1 calc R
H31C H 0.6519 0.3118 0.1316 0.074 Uiso 1 1 calc R
U3 U 0.5000 1.069217(11) 0.2500 0.02815(9) Uani 1 2 d S
U4 U 0.5000 0.911101(11) 0.2500 0.02850(9) Uani 1 2 d S
O3 O 0.47921(17) 1.11719(15) 0.16901(18) 0.0328(10) Uani 1 1 d .
O4 O 0.42904(16) 0.86276(14) 0.19044(18) 0.0305(9) Uani 1 1 d .
C32 C 0.5441(3) 0.9905(2) 0.2283(3) 0.0359(15) Uani 1 1 d .
H32 H 0.5733 0.9912 0.2146 0.043 Uiso 1 1 calc R
C33 C 0.5603(3) 0.9923(2) 0.2970(3) 0.0347(15) Uani 1 1 d .
H33 H 0.5999 0.9965 0.3278 0.042 Uiso 1 1 calc R
C34 C 0.5171(3) 0.9877(2) 0.3195(3) 0.0321(14) Uani 1 1 d .
H34 H 0.5283 0.9830 0.3642 0.039 Uiso 1 1 calc R
C35 C 0.4728(3) 1.1422(2) 0.1149(3) 0.0305(13) Uani 1 1 d .
C36 C 0.5224(3) 1.1662(2) 0.1164(3) 0.0339(15) Uani 1 1 d .
C37 C 0.5157(3) 1.1887(2) 0.0595(3) 0.0424(17) Uani 1 1 d .
H37 H 0.5483 1.2045 0.0591 0.051 Uiso 1 1 calc R
C38 C 0.4632(4) 1.1888(3) 0.0036(3) 0.053(2) Uani 1 1 d .
H38 H 0.4601 1.2037 -0.0349 0.064 Uiso 1 1 calc R
C39 C 0.4153(3) 1.1672(3) 0.0041(3) 0.0473(18) Uani 1 1 d .
H39 H 0.3791 1.1684 -0.0342 0.057 Uiso 1 1 calc R
C40 C 0.4182(3) 1.1435(2) 0.0594(3) 0.0385(15) Uani 1 1 d .
C41 C 0.5809(3) 1.1689(2) 0.1785(3) 0.0376(15) Uani 1 1 d .
C42 C 0.5736(3) 1.1983(2) 0.2305(3) 0.0387(15) Uani 1 1 d .
H42A H 0.6109 1.1998 0.2700 0.058 Uiso 1 1 calc R
H42B H 0.5448 1.1818 0.2401 0.058 Uiso 1 1 calc R
H42C H 0.5605 1.2321 0.2148 0.058 Uiso 1 1 calc R
C43 C 0.6281(3) 1.1967(3) 0.1680(4) 0.054(2) Uani 1 1 d .
H43A H 0.6149 1.2306 0.1529 0.080 Uiso 1 1 calc R
H43B H 0.6351 1.1790 0.1353 0.080 Uiso 1 1 calc R
H43C H 0.6641 1.1979 0.2090 0.080 Uiso 1 1 calc R
C44 C 0.6063(3) 1.1166(2) 0.2020(3) 0.0477(18) Uani 1 1 d .
H44A H 0.6404 1.1192 0.2447 0.072 Uiso 1 1 calc R
H44B H 0.6178 1.1019 0.1711 0.072 Uiso 1 1 calc R
H44C H 0.5769 1.0955 0.2052 0.072 Uiso 1 1 calc R
C45 C 0.3632(3) 1.1190(3) 0.0559(3) 0.0444(17) Uani 1 1 d .
C46 C 0.3683(3) 1.0626(2) 0.0514(4) 0.0502(19) Uani 1 1 d .
H46A H 0.3354 1.0464 0.0536 0.075 Uiso 1 1 calc R
H46B H 0.4047 1.0511 0.0874 0.075 Uiso 1 1 calc R
H46C H 0.3678 1.0542 0.0101 0.075 Uiso 1 1 calc R
C47 C 0.3537(3) 1.1326(3) 0.1141(4) 0.066(2) Uani 1 1 d .
H47A H 0.3171 1.1179 0.1087 0.099 Uiso 1 1 calc R
H47B H 0.3517 1.1689 0.1170 0.099 Uiso 1 1 calc R
H47C H 0.3860 1.1198 0.1540 0.099 Uiso 1 1 calc R
C48 C 0.3075(3) 1.1353(3) -0.0049(4) 0.064(2) Uani 1 1 d .
H48A H 0.3084 1.1226 -0.0439 0.096 Uiso 1 1 calc R
H48B H 0.3053 1.1717 -0.0067 0.096 Uiso 1 1 calc R
H48C H 0.2734 1.1219 -0.0026 0.096 Uiso 1 1 calc R
C49 C 0.3788(2) 0.8363(2) 0.1604(3) 0.0279(13) Uani 1 1 d .
C50 C 0.3560(2) 0.8128(2) 0.1989(3) 0.0279(13) Uani 1 1 d .
C51 C 0.3040(3) 0.7873(2) 0.1670(3) 0.0347(15) Uani 1 1 d .
H51 H 0.2881 0.7717 0.1919 0.042 Uiso 1 1 calc R
C52 C 0.2748(3) 0.7838(2) 0.1006(3) 0.0402(16) Uani 1 1 d .
H52 H 0.2392 0.7660 0.0800 0.048 Uiso 1 1 calc R
C53 C 0.2975(3) 0.8066(2) 0.0640(3) 0.0341(14) Uani 1 1 d .
H53 H 0.2773 0.8035 0.0181 0.041 Uiso 1 1 calc R
C54 C 0.3486(3) 0.8337(2) 0.0917(3) 0.0303(13) Uani 1 1 d .
C55 C 0.3895(3) 0.8137(2) 0.2738(3) 0.0300(13) Uani 1 1 d .
C56 C 0.4011(3) 0.8676(2) 0.3009(3) 0.0441(17) Uani 1 1 d .
H56A H 0.4335 0.8675 0.3450 0.066 Uiso 1 1 calc R
H56B H 0.3662 0.8806 0.3017 0.066 Uiso 1 1 calc R
H56C H 0.4110 0.8887 0.2730 0.066 Uiso 1 1 calc R
C57 C 0.4461(3) 0.7843(2) 0.2965(3) 0.0356(14) Uani 1 1 d .
H57A H 0.4666 0.7835 0.3440 0.053 Uiso 1 1 calc R
H57B H 0.4708 0.8004 0.2803 0.053 Uiso 1 1 calc R
H57C H 0.4372 0.7502 0.2796 0.053 Uiso 1 1 calc R
C58 C 0.3549(3) 0.7885(3) 0.3046(3) 0.0454(18) Uani 1 1 d .
H58A H 0.3488 0.7534 0.2920 0.068 Uiso 1 1 calc R
H58B H 0.3172 0.8051 0.2893 0.068 Uiso 1 1 calc R
H58C H 0.3766 0.7912 0.3519 0.068 Uiso 1 1 calc R
C59 C 0.3708(3) 0.8593(2) 0.0479(3) 0.0332(14) Uani 1 1 d .
C60 C 0.3679(3) 0.9166(2) 0.0546(3) 0.0414(16) Uani 1 1 d .
H60A H 0.3853 0.9331 0.0302 0.062 Uiso 1 1 calc R
H60B H 0.3893 0.9259 0.1005 0.062 Uiso 1 1 calc R
H60C H 0.3273 0.9269 0.0374 0.062 Uiso 1 1 calc R
C61 C 0.4334(3) 0.8441(3) 0.0656(3) 0.0464(18) Uani 1 1 d .
H61A H 0.4355 0.8079 0.0623 0.070 Uiso 1 1 calc R
H61B H 0.4594 0.8547 0.1101 0.070 Uiso 1 1 calc R
H61C H 0.4452 0.8602 0.0357 0.070 Uiso 1 1 calc R
C62 C 0.3338(3) 0.8467(3) -0.0239(3) 0.0475(18) Uani 1 1 d .
H62A H 0.2938 0.8580 -0.0382 0.071 Uiso 1 1 calc R
H62B H 0.3340 0.8107 -0.0300 0.071 Uiso 1 1 calc R
H62C H 0.3498 0.8635 -0.0496 0.071 Uiso 1 1 calc R
C63 C 0.7884(4) 0.5297(3) 0.3712(4) 0.112(4) Uani 1 1 d G
H63 H 0.8093 0.5600 0.3779 0.134 Uiso 1 1 calc R
C64 C 0.7996(3) 0.4904(4) 0.3414(4) 0.127(5) Uani 1 1 d G
H64 H 0.8266 0.4944 0.3247 0.152 Uiso 1 1 calc R
C65 C 0.7727(4) 0.4453(3) 0.3348(3) 0.103(4) Uani 1 1 d G
H65 H 0.7829 0.4177 0.3166 0.124 Uiso 1 1 calc R
C66 C 0.7308(3) 0.4403(2) 0.3549(3) 0.092(4) Uani 1 1 d G
H66 H 0.7104 0.4098 0.3487 0.110 Uiso 1 1 calc R
C67 C 0.7182(3) 0.4806(4) 0.3847(3) 0.091(3) Uani 1 1 d G
H67 H 0.6902 0.4772 0.4001 0.109 Uiso 1 1 calc R
C68 C 0.7466(4) 0.5246(3) 0.3914(3) 0.097(3) Uani 1 1 d G
H68 H 0.7373 0.5523 0.4103 0.116 Uiso 1 1 calc R
C69 C 0.7928(3) 0.9890(4) 0.4581(3) 0.111(4) Uani 1 1 d G
H69 H 0.8196 0.9949 0.5023 0.133 Uiso 1 1 calc R
C70 C 0.7726(3) 0.9422(3) 0.4381(4) 0.109(4) Uani 1 1 d G
H70 H 0.7843 0.9159 0.4688 0.131 Uiso 1 1 calc R
C71 C 0.7359(3) 0.9326(2) 0.3750(5) 0.088(3) Uani 1 1 d G
H71 H 0.7227 0.8996 0.3617 0.106 Uiso 1 1 calc R
C72 C 0.7177(3) 0.9708(4) 0.3298(3) 0.094(3) Uani 1 1 d G
H72 H 0.6920 0.9641 0.2855 0.113 Uiso 1 1 calc R
C73 C 0.7373(4) 1.0189(3) 0.3496(5) 0.106(4) Uani 1 1 d G
H73 H 0.7255 1.0453 0.3190 0.128 Uiso 1 1 calc R
C74 C 0.7746(4) 1.0279(3) 0.4148(5) 0.105(4) Uani 1 1 d G
H74 H 0.7875 1.0608 0.4293 0.126 Uiso 1 1 calc R
C75 C 0.5468(5) 0.5203(4) 0.4966(6) 0.106(4) Uani 1 1 d D
H75 H 0.5794 0.5343 0.4941 0.127 Uiso 1 1 calc R
C76 C 0.5000(5) 0.5493(3) 0.4857(5) 0.083(3) Uani 1 1 d D
H76 H 0.5001 0.5836 0.4758 0.100 Uiso 1 1 calc R
C77 C 0.4532(5) 0.5294(4) 0.4888(5) 0.101(4) Uani 1 1 d D
H77 H 0.4207 0.5497 0.4810 0.121 Uiso 1 1 calc R
C78 C 0.5375(5) 0.0192(4) 0.0581(5) 0.112(4) Uani 1 1 d D
H78 H 0.5632 0.0322 0.0996 0.134 Uiso 1 1 calc R
C79 C 0.5001(4) 0.0502(3) 0.0114(5) 0.073(3) Uani 1 1 d D
H79 H 0.5013 0.0850 0.0191 0.087 Uiso 1 1 calc R
C80 C 0.4612(5) 0.0310(4) -0.0465(5) 0.112(4) Uani 1 1 d D
H80 H 0.4333 0.0519 -0.0789 0.134 Uiso 1 1 calc R

loop_
_atom_site_aniso_label
_atom_site_aniso_U_11
_atom_site_aniso_U_22
_atom_site_aniso_U_33
_atom_site_aniso_U_23
_atom_site_aniso_U_13
_atom_site_aniso_U_12
U1 0.0318(2) 0.02037(17) 0.03177(19) 0.000 0.01809(17) 0.000
U2 0.02468(19) 0.02074(17) 0.0377(2) 0.000 0.01456(16) 0.000
O1 0.039(2) 0.030(2) 0.035(2) -0.0071(19) 0.020(2) -0.0047(19)
O2 0.030(2) 0.035(2) 0.039(2) -0.0046(19) 0.020(2) -0.0032(19)
C1 0.033(4) 0.022(3) 0.042(4) 0.002(3) 0.011(3) -0.001(3)
C2 0.024(3) 0.024(3) 0.061(5) 0.001(3) 0.021(3) 0.002(3)
C3 0.056(4) 0.029(3) 0.035(4) 0.002(3) 0.032(4) -0.001(3)
C4 0.044(4) 0.022(3) 0.030(3) 0.002(3) 0.021(3) 0.001(3)
C5 0.043(4) 0.024(3) 0.043(4) 0.002(3) 0.026(3) 0.002(3)
C6 0.054(5) 0.037(4) 0.050(4) 0.004(3) 0.036(4) 0.005(3)
C7 0.071(5) 0.032(4) 0.044(4) -0.004(3) 0.038(4) 0.000(4)
C8 0.058(5) 0.027(3) 0.034(4) -0.002(3) 0.023(4) -0.001(3)
C9 0.044(4) 0.020(3) 0.032(3) 0.002(3) 0.018(3) 0.001(3)
C10 0.039(4) 0.034(4) 0.051(4) 0.005(3) 0.027(3) 0.001(3)
C11 0.045(4) 0.049(5) 0.087(6) -0.001(4) 0.041(4) 0.002(4)
C12 0.047(4) 0.041(4) 0.061(5) -0.004(4) 0.030(4) -0.003(3)
C13 0.041(4) 0.065(5) 0.047(4) 0.001(4) 0.016(4) -0.009(4)
C14 0.042(4) 0.033(3) 0.026(3) 0.004(3) 0.013(3) 0.001(3)
C15 0.045(4) 0.042(4) 0.055(5) 0.009(3) 0.024(4) 0.009(3)
C16 0.037(4) 0.032(3) 0.038(4) 0.001(3) 0.017(3) -0.005(3)
C17 0.044(4) 0.062(5) 0.031(4) -0.005(3) 0.010(3) -0.014(4)
C18 0.026(3) 0.030(3) 0.039(4) -0.009(3) 0.020(3) -0.006(3)
C19 0.031(3) 0.024(3) 0.036(4) -0.004(3) 0.018(3) -0.003(3)
C20 0.032(4) 0.042(4) 0.043(4) 0.001(3) 0.016(3) -0.006(3)
C21 0.035(4) 0.046(4) 0.060(5) 0.002(4) 0.026(4) 0.006(3)
C22 0.038(4) 0.049(4) 0.040(4) -0.009(3) 0.025(3) -0.003(3)
C23 0.027(3) 0.032(3) 0.039(4) -0.007(3) 0.017(3) -0.006(3)
C24 0.038(4) 0.033(3) 0.040(4) 0.002(3) 0.024(3) 0.004(3)
C25 0.050(4) 0.049(4) 0.043(4) 0.012(3) 0.027(4) 0.010(4)
C26 0.040(4) 0.040(4) 0.052(4) -0.001(3) 0.028(3) -0.001(3)
C27 0.060(5) 0.036(4) 0.045(4) -0.005(3) 0.031(4) 0.004(3)
C28 0.039(4) 0.038(4) 0.038(4) -0.002(3) 0.023(3) -0.005(3)
C29 0.056(5) 0.064(5) 0.032(4) 0.001(4) 0.016(4) -0.008(4)
C30 0.047(4) 0.046(4) 0.042(4) 0.000(3) 0.026(4) -0.003(3)
C31 0.065(5) 0.052(5) 0.049(4) -0.002(4) 0.040(4) 0.001(4)
U3 0.0354(2) 0.01963(17) 0.02439(18) 0.000 0.00960(16) 0.000
U4 0.02248(18) 0.01983(17) 0.0340(2) 0.000 0.00527(16) 0.000
O3 0.038(2) 0.032(2) 0.024(2) 0.0020(18) 0.0103(19) -0.0009(19)
O4 0.025(2) 0.029(2) 0.031(2) 0.0037(18) 0.0081(18) -0.0009(18)
C32 0.044(4) 0.024(3) 0.044(4) 0.004(3) 0.024(3) 0.000(3)
C33 0.026(3) 0.026(3) 0.034(4) 0.003(3) -0.001(3) -0.003(3)
C34 0.042(4) 0.025(3) 0.024(3) 0.006(3) 0.011(3) 0.003(3)
C35 0.045(4) 0.024(3) 0.023(3) 0.001(3) 0.016(3) 0.005(3)
C36 0.053(4) 0.024(3) 0.027(3) -0.005(3) 0.021(3) 0.000(3)
C37 0.069(5) 0.026(3) 0.038(4) -0.004(3) 0.030(4) -0.003(3)
C38 0.088(6) 0.035(4) 0.032(4) 0.008(3) 0.024(4) 0.001(4)
C39 0.062(5) 0.041(4) 0.026(4) 0.001(3) 0.009(3) 0.014(4)
C40 0.054(4) 0.023(3) 0.031(3) -0.003(3) 0.013(3) 0.007(3)
C41 0.048(4) 0.028(3) 0.040(4) -0.005(3) 0.024(3) -0.001(3)
C42 0.046(4) 0.033(4) 0.039(4) -0.008(3) 0.021(3) -0.005(3)
C43 0.060(5) 0.055(5) 0.059(5) -0.010(4) 0.039(4) -0.016(4)
C44 0.050(4) 0.037(4) 0.053(4) -0.001(3) 0.021(4) 0.008(3)
C45 0.044(4) 0.046(4) 0.030(4) -0.005(3) 0.006(3) 0.004(3)
C46 0.053(5) 0.039(4) 0.052(5) 0.006(3) 0.019(4) 0.001(4)
C47 0.043(5) 0.085(6) 0.065(5) -0.021(5) 0.022(4) -0.011(4)
C48 0.050(5) 0.053(5) 0.057(5) 0.001(4) -0.002(4) 0.007(4)
C49 0.024(3) 0.026(3) 0.033(3) -0.004(3) 0.012(3) 0.000(3)
C50 0.023(3) 0.029(3) 0.028(3) 0.000(3) 0.009(3) 0.004(3)
C51 0.033(4) 0.031(4) 0.040(4) 0.001(3) 0.017(3) -0.001(3)
C52 0.032(4) 0.036(4) 0.045(4) -0.007(3) 0.012(3) -0.006(3)
C53 0.032(3) 0.035(3) 0.029(3) -0.007(3) 0.009(3) 0.001(3)
C54 0.032(3) 0.026(3) 0.031(3) 0.001(3) 0.013(3) 0.004(3)
C55 0.030(3) 0.032(3) 0.027(3) 0.003(3) 0.012(3) -0.001(3)
C56 0.047(4) 0.046(4) 0.034(4) -0.007(3) 0.015(3) 0.002(3)
C57 0.035(3) 0.037(4) 0.028(3) 0.001(3) 0.008(3) -0.001(3)
C58 0.034(4) 0.065(5) 0.039(4) 0.008(4) 0.019(3) -0.007(3)
C59 0.035(3) 0.034(3) 0.028(3) 0.000(3) 0.012(3) -0.001(3)
C60 0.050(4) 0.039(4) 0.033(4) 0.003(3) 0.017(3) -0.004(3)
C61 0.048(4) 0.054(5) 0.044(4) 0.008(3) 0.028(4) 0.005(4)
C62 0.060(5) 0.048(4) 0.031(4) -0.003(3) 0.018(3) -0.005(4)
C63 0.136(11) 0.105(9) 0.084(8) -0.027(7) 0.042(8) -0.063(9)
C64 0.101(9) 0.191(15) 0.101(9) -0.063(9) 0.058(8) -0.071(10)
C65 0.094(9) 0.116(10) 0.088(8) -0.030(7) 0.032(7) 0.004(8)
C66 0.104(9) 0.068(7) 0.053(6) -0.002(5) -0.007(6) -0.036(6)
C67 0.066(6) 0.135(10) 0.053(6) 0.008(7) 0.012(5) -0.014(7)
C68 0.122(10) 0.080(8) 0.069(7) -0.008(6) 0.027(7) 0.018(7)
C69 0.077(8) 0.172(14) 0.076(7) -0.004(9) 0.029(6) -0.023(9)
C70 0.057(7) 0.141(12) 0.119(11) 0.059(9) 0.033(7) 0.002(7)
C71 0.077(8) 0.057(6) 0.151(11) -0.005(7) 0.070(8) -0.001(5)
C72 0.087(8) 0.125(10) 0.079(7) -0.010(8) 0.046(6) -0.023(8)
C73 0.100(9) 0.088(9) 0.136(11) 0.055(8) 0.059(9) 0.008(7)
C74 0.108(10) 0.071(8) 0.146(11) -0.025(8) 0.067(9) -0.013(7)
C75 0.098(9) 0.114(10) 0.117(9) 0.037(8) 0.060(8) -0.020(8)
C76 0.117(9) 0.040(5) 0.075(7) 0.012(5) 0.029(7) -0.010(6)
C77 0.103(9) 0.101(9) 0.105(9) 0.025(7) 0.052(8) 0.038(8)
C78 0.155(12) 0.071(7) 0.075(7) -0.031(6) 0.025(8) -0.025(8)
C79 0.116(9) 0.027(4) 0.106(8) -0.008(5) 0.077(7) -0.003(5)
C80 0.137(11) 0.072(8) 0.085(8) 0.021(6) 0.016(8) 0.018(7)

loop_
_atom_type_symbol
_atom_type_description
_atom_type_scat_dispersion_real
_atom_type_scat_dispersion_imag
_atom_type_scat_source
C C 0.0033 0.0016 'International Tables Vol C Tables 4.2.6.8 and 6.1.1.4'
H H 0.0000 0.0000 'International Tables Vol C Tables 4.2.6.8 and 6.1.1.4'
O O 0.0106 0.0060 'International Tables Vol C Tables 4.2.6.8 and 6.1.1.4'
U U -9.6767 9.6646 'International Tables Vol C Tables 4.2.6.8 and 6.1.1.4'

loop_
_geom_angle_atom_site_label_1
_geom_angle_atom_site_label_2
_geom_angle_atom_site_label_3
_geom_angle
_geom_angle_site_symmetry_1
_geom_angle_site_symmetry_3
O1 U1 O1 105.5(2) 2_655 .
O1 U1 C2 103.11(17) 2_655 2_655
O1 U1 C2 140.07(19) . 2_655
O1 U1 C2 140.07(19) 2_655 .
O1 U1 C2 103.11(18) . .
C2 U1 C2 69.8(3) 2_655 .
O1 U1 C1 108.72(18) 2_655 .
O1 U1 C1 132.80(18) . .
C2 U1 C1 58.9(2) 2_655 .
C2 U1 C1 33.0(2) . .
O1 U1 C1 132.80(18) 2_655 2_655
O1 U1 C1 108.72(18) . 2_655
C2 U1 C1 33.0(2) 2_655 2_655
C2 U1 C1 58.9(2) . 2_655
C1 U1 C1 68.6(3) . 2_655
O1 U1 C3 93.69(16) 2_655 2_655
O1 U1 C3 160.57(17) . 2_655
C2 U1 C3 32.6(2) 2_655 2_655
C2 U1 C3 58.52(19) . 2_655
C1 U1 C3 32.7(2) . 2_655
C1 U1 C3 57.86(19) 2_655 2_655
O1 U1 C3 160.57(17) 2_655 .
O1 U1 C3 93.69(16) . .
C2 U1 C3 58.53(19) 2_655 .
C2 U1 C3 32.6(2) . .
C1 U1 C3 57.86(19) . .
C1 U1 C3 32.7(2) 2_655 .
C3 U1 C3 67.5(3) 2_655 .
O2 U2 O2 105.9(2) . 2_655
O2 U2 C3 136.5(2) . .
O2 U2 C3 105.29(18) 2_655 .
O2 U2 C3 105.29(18) . 2_655
O2 U2 C3 136.5(2) 2_655 2_655
C3 U2 C3 69.8(3) . 2_655
O2 U2 C1 105.65(17) . 2_655
O2 U2 C1 136.26(18) 2_655 2_655
C3 U2 C1 33.3(2) . 2_655
C3 U2 C1 59.0(2) 2_655 2_655
O2 U2 C1 136.26(18) . .
O2 U2 C1 105.65(17) 2_655 .
C3 U2 C1 59.0(2) . .
C3 U2 C1 33.3(2) 2_655 .
C1 U2 C1 69.2(3) 2_655 .
O2 U2 C2 160.42(16) . .
O2 U2 C2 93.69(16) 2_655 .
C3 U2 C2 32.5(2) . .
C3 U2 C2 58.22(19) 2_655 .
C1 U2 C2 57.9(2) 2_655 .
C1 U2 C2 32.4(2) . .
O2 U2 C2 93.69(16) . 2_655
O2 U2 C2 160.42(16) 2_655 2_655
C3 U2 C2 58.23(19) . 2_655
C3 U2 C2 32.5(2) 2_655 2_655
C1 U2 C2 32.4(2) 2_655 2_655
C1 U2 C2 57.9(2) . 2_655
C2 U2 C2 66.7(3) . 2_655
C4 O1 U1 163.8(4) . .
C18 O2 U2 173.3(4) . .
C2 C1 C3 119.0(6) . 2_655
C2 C1 U2 75.6(3) . .
C3 C1 U2 72.1(3) 2_655 .
C2 C1 U1 70.9(3) . .
C3 C1 U1 74.6(3) 2_655 .
U2 C1 U1 111.1(2) . .
C2 C1 H1 120.5 . .
C3 C1 H1 120.5 2_655 .
U2 C1 H1 123.2 . .
U1 C1 H1 125.7 . .
C3 C2 C1 120.8(5) . .
C3 C2 U1 77.3(3) . .
C1 C2 U1 76.1(3) . .
C3 C2 U2 70.6(3) . .
C1 C2 U2 71.9(3) . .
U1 C2 U2 111.8(2) . .
C3 C2 H2 119.6 . .
C1 C2 H2 119.6 . .
U1 C2 H2 117.8 . .
U2 C2 H2 130.5 . .
C2 C3 C1 119.7(5) . 2_655
C2 C3 U2 76.9(3) . .
C1 C3 U2 74.6(3) 2_655 .
C2 C3 U1 70.1(3) . .
C1 C3 U1 72.7(3) 2_655 .
U2 C3 U1 111.4(2) . .
C2 C3 H3 120.2 . .
C1 C3 H3 120.2 2_655 .
U2 C3 H3 119.3 . .
U1 C3 H3 129.3 . .
O1 C4 C5 119.9(5) . .
O1 C4 C9 118.9(5) . .
C5 C4 C9 121.3(5) . .
C6 C5 C4 117.0(6) . .
C6 C5 C10 119.4(6) . .
C4 C5 C10 123.6(5) . .
C7 C6 C5 122.7(6) . .
C7 C6 H6 118.7 . .
C5 C6 H6 118.7 . .
C6 C7 C8 119.9(6) . .
C6 C7 H7 120.1 . .
C8 C7 H7 120.1 . .
C7 C8 C9 121.2(7) . .
C7 C8 H8 119.4 . .
C9 C8 H8 119.4 . .
C8 C9 C4 118.0(6) . .
C8 C9 C14 120.2(6) . .
C4 C9 C14 121.8(5) . .
C13 C10 C12 109.7(6) . .
C13 C10 C11 106.3(6) . .
C12 C10 C11 107.1(5) . .
C13 C10 C5 112.0(5) . .
C12 C10 C5 108.5(5) . .
C11 C10 C5 113.2(6) . .
C10 C11 H11A 109.5 . .
C10 C11 H11B 109.5 . .
H11A C11 H11B 109.5 . .
C10 C11 H11C 109.5 . .
H11A C11 H11C 109.5 . .
H11B C11 H11C 109.5 . .
C10 C12 H12A 109.5 . .
C10 C12 H12B 109.5 . .
H12A C12 H12B 109.5 . .
C10 C12 H12C 109.5 . .
H12A C12 H12C 109.5 . .
H12B C12 H12C 109.5 . .
C10 C13 H13A 109.5 . .
C10 C13 H13B 109.5 . .
H13A C13 H13B 109.5 . .
C10 C13 H13C 109.5 . .
H13A C13 H13C 109.5 . .
H13B C13 H13C 109.5 . .
C15 C14 C16 111.9(5) . .
C15 C14 C17 105.7(6) . .
C16 C14 C17 105.5(5) . .
C15 C14 C9 111.1(5) . .
C16 C14 C9 109.6(5) . .
C17 C14 C9 112.9(5) . .
C14 C15 H15A 109.5 . .
C14 C15 H15B 109.5 . .
H15A C15 H15B 109.5 . .
C14 C15 H15C 109.5 . .
H15A C15 H15C 109.5 . .
H15B C15 H15C 109.5 . .
C14 C16 H16A 109.5 . .
C14 C16 H16B 109.5 . .
H16A C16 H16B 109.5 . .
C14 C16 H16C 109.5 . .
H16A C16 H16C 109.5 . .
H16B C16 H16C 109.5 . .
C14 C17 H17A 109.5 . .
C14 C17 H17B 109.5 . .
H17A C17 H17B 109.5 . .
C14 C17 H17C 109.5 . .
H17A C17 H17C 109.5 . .
H17B C17 H17C 109.5 . .
O2 C18 C23 119.8(5) . .
O2 C18 C19 119.2(5) . .
C23 C18 C19 121.0(5) . .
C20 C19 C18 116.9(5) . .
C20 C19 C24 121.1(6) . .
C18 C19 C24 121.9(5) . .
C21 C20 C19 123.3(6) . .
C21 C20 H20 118.4 . .
C19 C20 H20 118.4 . .
C20 C21 C22 118.7(6) . .
C20 C21 H21 120.7 . .
C22 C21 H21 120.7 . .
C21 C22 C23 123.3(6) . .
C21 C22 H22 118.4 . .
C23 C22 H22 118.4 . .
C22 C23 C18 116.8(6) . .
C22 C23 C28 120.1(5) . .
C18 C23 C28 123.1(5) . .
C26 C24 C25 107.0(5) . .
C26 C24 C27 112.1(5) . .
C25 C24 C27 105.6(5) . .
C26 C24 C19 108.3(5) . .
C25 C24 C19 111.9(5) . .
C27 C24 C19 111.9(5) . .
C24 C25 H25A 109.5 . .
C24 C25 H25B 109.5 . .
H25A C25 H25B 109.5 . .
C24 C25 H25C 109.5 . .
H25A C25 H25C 109.5 . .
H25B C25 H25C 109.5 . .
C24 C26 H26A 109.5 . .
C24 C26 H26B 109.5 . .
H26A C26 H26B 109.5 . .
C24 C26 H26C 109.5 . .
H26A C26 H26C 109.5 . .
H26B C26 H26C 109.5 . .
C24 C27 H27A 109.5 . .
C24 C27 H27B 109.5 . .
H27A C27 H27B 109.5 . .
C24 C27 H27C 109.5 . .
H27A C27 H27C 109.5 . .
H27B C27 H27C 109.5 . .
C29 C28 C31 106.3(5) . .
C29 C28 C23 112.6(5) . .
C31 C28 C23 112.3(5) . .
C29 C28 C30 109.9(6) . .
C31 C28 C30 105.9(5) . .
C23 C28 C30 109.5(5) . .
C28 C29 H29A 109.5 . .
C28 C29 H29B 109.5 . .
H29A C29 H29B 109.5 . .
C28 C29 H29C 109.5 . .
H29A C29 H29C 109.5 . .
H29B C29 H29C 109.5 . .
C28 C30 H30A 109.5 . .
C28 C30 H30B 109.5 . .
H30A C30 H30B 109.5 . .
C28 C30 H30C 109.5 . .
H30A C30 H30C 109.5 . .
H30B C30 H30C 109.5 . .
C28 C31 H31A 109.5 . .
C28 C31 H31B 109.5 . .
H31A C31 H31B 109.5 . .
C28 C31 H31C 109.5 . .
H31A C31 H31C 109.5 . .
H31B C31 H31C 109.5 . .
O3 U3 O3 105.7(2) 2_655 .
O3 U3 C33 137.04(19) 2_655 2_655
O3 U3 C33 105.11(18) . 2_655
O3 U3 C33 105.11(18) 2_655 .
O3 U3 C33 137.04(19) . .
C33 U3 C33 69.5(3) 2_655 .
O3 U3 C32 106.18(18) 2_655 2_655
O3 U3 C32 135.88(19) . 2_655
C33 U3 C32 33.2(2) 2_655 2_655
C33 U3 C32 58.8(2) . 2_655
O3 U3 C32 135.88(19) 2_655 .
O3 U3 C32 106.18(18) . .
C33 U3 C32 58.7(2) 2_655 .
C33 U3 C32 33.2(2) . .
C32 U3 C32 68.8(3) 2_655 .
O3 U3 C34 93.42(16) 2_655 .
O3 U3 C34 160.88(17) . .
C33 U3 C34 58.49(19) 2_655 .
C33 U3 C34 32.4(2) . .
C32 U3 C34 32.6(2) 2_655 .
C32 U3 C34 58.02(19) . .
O3 U3 C34 160.88(17) 2_655 2_655
O3 U3 C34 93.42(16) . 2_655
C33 U3 C34 32.4(2) 2_655 2_655
C33 U3 C34 58.49(19) . 2_655
C32 U3 C34 58.02(19) 2_655 2_655
C32 U3 C34 32.6(2) . 2_655
C34 U3 C34 67.5(3) . 2_655
O4 U4 O4 105.8(2) . 2_655
O4 U4 C34 138.40(18) . .
O4 U4 C34 103.64(17) 2_655 .
O4 U4 C34 103.64(17) . 2_655
O4 U4 C34 138.40(18) 2_655 2_655
C34 U4 C34 70.8(3) . 2_655
O4 U4 C32 134.32(18) . .
O4 U4 C32 107.43(18) 2_655 .
C34 U4 C32 59.20(19) . .
C34 U4 C32 33.2(2) 2_655 .
O4 U4 C32 107.44(18) . 2_655
O4 U4 C32 134.32(18) 2_655 2_655
C34 U4 C32 33.2(2) . 2_655
C34 U4 C32 59.21(19) 2_655 2_655
C32 U4 C32 68.4(3) . 2_655
O4 U4 C33 93.82(16) . 2_655
O4 U4 C33 160.33(16) 2_655 2_655
C34 U4 C33 58.71(19) . 2_655
C34 U4 C33 32.6(2) 2_655 2_655
C32 U4 C33 57.4(2) . 2_655
C32 U4 C33 32.5(2) 2_655 2_655
O4 U4 C33 160.34(16) . .
O4 U4 C33 93.81(16) 2_655 .
C34 U4 C33 32.6(2) . .
C34 U4 C33 58.71(19) 2_655 .
C32 U4 C33 32.5(2) . .
C32 U4 C33 57.4(2) 2_655 .
C33 U4 C33 66.7(3) 2_655 .
C35 O3 U3 169.2(4) . .
C49 O4 U4 167.6(4) . .
C33 C32 C34 119.8(5) . 2_655
C33 C32 U3 71.6(3) . .
C34 C32 U3 76.4(3) 2_655 .
C33 C32 U4 74.9(3) . .
C34 C32 U4 71.3(3) 2_655 .
U3 C32 U4 111.4(2) . .
C33 C32 H32 120.1 . .
C34 C32 H32 120.1 2_655 .
U3 C32 H32 123.3 . .
U4 C32 H32 125.3 . .
C34 C33 C32 121.2(5) . .
C34 C33 U3 78.3(3) . .
C32 C33 U3 75.2(3) . .
C34 C33 U4 70.4(3) . .
C32 C33 U4 72.6(3) . .
U3 C33 U4 111.9(2) . .
C34 C33 H33 119.4 . .
C32 C33 H33 119.4 . .
U3 C33 H33 117.9 . .
U4 C33 H33 130.2 . .
C33 C34 C32 118.3(5) . 2_655
C33 C34 U4 77.0(3) . .
C32 C34 U4 75.4(3) 2_655 .
C33 C34 U3 69.3(3) . .
C32 C34 U3 71.0(3) 2_655 .
U4 C34 U3 110.9(2) . .
C33 C34 H34 120.8 . .
C32 C34 H34 120.8 2_655 .
U4 C34 H34 117.7 . .
U3 C34 H34 131.4 . .
O3 C35 C40 119.8(6) . .
O3 C35 C36 118.5(5) . .
C40 C35 C36 121.7(6) . .
C37 C36 C35 117.4(6) . .
C37 C36 C41 120.4(6) . .
C35 C36 C41 122.1(5) . .
C38 C37 C36 122.1(7) . .
C38 C37 H37 119.0 . .
C36 C37 H37 119.0 . .
C39 C38 C37 119.5(6) . .
C39 C38 H38 120.3 . .
C37 C38 H38 120.3 . .
C38 C39 C40 122.3(7) . .
C38 C39 H39 118.9 . .
C40 C39 H39 118.9 . .
C39 C40 C35 117.0(6) . .
C39 C40 C45 119.4(6) . .
C35 C40 C45 123.6(6) . .
C42 C41 C36 109.8(5) . .
C42 C41 C44 112.3(5) . .
C36 C41 C44 111.4(5) . .
C42 C41 C43 105.8(5) . .
C36 C41 C43 112.6(5) . .
C44 C41 C43 104.8(6) . .
C41 C42 H42A 109.5 . .
C41 C42 H42B 109.5 . .
H42A C42 H42B 109.5 . .
C41 C42 H42C 109.5 . .
H42A C42 H42C 109.5 . .
H42B C42 H42C 109.5 . .
C41 C43 H43A 109.5 . .
C41 C43 H43B 109.5 . .
H43A C43 H43B 109.5 . .
C41 C43 H43C 109.5 . .
H43A C43 H43C 109.5 . .
H43B C43 H43C 109.5 . .
C41 C44 H44A 109.5 . .
C41 C44 H44B 109.5 . .
H44A C44 H44B 109.5 . .
C41 C44 H44C 109.5 . .
H44A C44 H44C 109.5 . .
H44B C44 H44C 109.5 . .
C46 C45 C47 110.7(6) . .
C46 C45 C40 108.8(6) . .
C47 C45 C40 112.1(6) . .
C46 C45 C48 107.0(6) . .
C47 C45 C48 105.9(6) . .
C40 C45 C48 112.3(6) . .
C45 C46 H46A 109.5 . .
C45 C46 H46B 109.5 . .
H46A C46 H46B 109.5 . .
C45 C46 H46C 109.5 . .
H46A C46 H46C 109.5 . .
H46B C46 H46C 109.5 . .
C45 C47 H47A 109.5 . .
C45 C47 H47B 109.5 . .
H47A C47 H47B 109.5 . .
C45 C47 H47C 109.5 . .
H47A C47 H47C 109.5 . .
H47B C47 H47C 109.5 . .
C45 C48 H48A 109.5 . .
C45 C48 H48B 109.5 . .
H48A C48 H48B 109.5 . .
C45 C48 H48C 109.5 . .
H48A C48 H48C 109.5 . .
H48B C48 H48C 109.5 . .
O4 C49 C54 120.2(5) . .
O4 C49 C50 119.1(5) . .
C54 C49 C50 120.7(5) . .
C51 C50 C49 117.9(5) . .
C51 C50 C55 120.8(5) . .
C49 C50 C55 121.3(5) . .
C52 C51 C50 122.1(6) . .
C52 C51 H51 119.0 . .
C50 C51 H51 119.0 . .
C51 C52 C53 119.4(6) . .
C51 C52 H52 120.3 . .
C53 C52 H52 120.3 . .
C52 C53 C54 122.5(6) . .
C52 C53 H53 118.8 . .
C54 C53 H53 118.8 . .
C53 C54 C49 117.5(5) . .
C53 C54 C59 119.9(5) . .
C49 C54 C59 122.6(5) . .
C57 C55 C58 106.7(5) . .
C57 C55 C50 109.3(5) . .
C58 C55 C50 111.8(5) . .
C57 C55 C56 111.5(5) . .
C58 C55 C56 105.5(5) . .
C50 C55 C56 111.9(5) . .
C55 C56 H56A 109.5 . .
C55 C56 H56B 109.5 . .
H56A C56 H56B 109.5 . .
C55 C56 H56C 109.5 . .
H56A C56 H56C 109.5 . .
H56B C56 H56C 109.5 . .
C55 C57 H57A 109.5 . .
C55 C57 H57B 109.5 . .
H57A C57 H57B 109.5 . .
C55 C57 H57C 109.5 . .
H57A C57 H57C 109.5 . .
H57B C57 H57C 109.5 . .
C55 C58 H58A 109.5 . .
C55 C58 H58B 109.5 . .
H58A C58 H58B 109.5 . .
C55 C58 H58C 109.5 . .
H58A C58 H58C 109.5 . .
H58B C58 H58C 109.5 . .
C62 C59 C61 106.7(5) . .
C62 C59 C54 112.5(5) . .
C61 C59 C54 112.2(5) . .
C62 C59 C60 107.0(5) . .
C61 C59 C60 109.3(5) . .
C54 C59 C60 109.0(5) . .
C59 C60 H60A 109.5 . .
C59 C60 H60B 109.5 . .
H60A C60 H60B 109.5 . .
C59 C60 H60C 109.5 . .
H60A C60 H60C 109.5 . .
H60B C60 H60C 109.5 . .
C59 C61 H61A 109.5 . .
C59 C61 H61B 109.5 . .
H61A C61 H61B 109.5 . .
C59 C61 H61C 109.5 . .
H61A C61 H61C 109.5 . .
H61B C61 H61C 109.5 . .
C59 C62 H62A 109.5 . .
C59 C62 H62B 109.5 . .
H62A C62 H62B 109.5 . .
C59 C62 H62C 109.5 . .
H62A C62 H62C 109.5 . .
H62B C62 H62C 109.5 . .
C64 C63 C68 118.9 . .
C64 C63 H63 120.5 . .
C68 C63 H63 120.5 . .
C63 C64 C65 121.5 . .
C63 C64 H64 119.2 . .
C65 C64 H64 119.2 . .
C64 C65 C66 119.3 . .
C64 C65 H65 120.4 . .
C66 C65 H65 120.4 . .
C65 C66 C67 119.7 . .
C65 C66 H66 120.1 . .
C67 C66 H66 120.1 . .
C68 C67 C66 119.2 . .
C68 C67 H67 120.4 . .
C66 C67 H67 120.4 . .
C67 C68 C63 121.2 . .
C67 C68 H68 119.4 . .
C63 C68 H68 119.4 . .
C70 C69 C74 120.3 . .
C70 C69 H69 119.8 . .
C74 C69 H69 119.8 . .
C71 C70 C69 120.9 . .
C71 C70 H70 119.5 . .
C69 C70 H70 119.5 . .
C70 C71 C72 120.2 . .
C70 C71 H71 119.9 . .
C72 C71 H71 119.9 . .
C73 C72 C71 119.7 . .
C73 C72 H72 120.2 . .
C71 C72 H72 120.2 . .
C72 C73 C74 119.1 . .
C72 C73 H73 120.5 . .
C74 C73 H73 120.5 . .
C69 C74 C73 119.8 . .
C69 C74 H74 120.1 . .
C73 C74 H74 120.1 . .
C76 C75 C77 119.7(9) . 5_666
C76 C75 H75 120.1 . .
C77 C75 H75 120.1 5_666 .
C77 C76 C75 120.4(8) . .
C77 C76 H76 119.8 . .
C75 C76 H76 119.8 . .
C76 C77 C75 119.9(9) . 5_666
C76 C77 H77 120.1 . .
C75 C77 H77 120.1 5_666 .
C79 C78 C80 121.2(8) . 5_655
C79 C78 H78 119.4 . .
C80 C78 H78 119.4 5_655 .
C80 C79 C78 119.2(7) . .
C80 C79 H79 120.4 . .
C78 C79 H79 120.4 . .
C79 C80 C78 119.5(8) . 5_655
C79 C80 H80 120.3 . .
C78 C80 H80 120.3 5_655 .

loop_
_geom_bond_atom_site_label_1
_geom_bond_atom_site_label_2
_geom_bond_distance
_geom_bond_site_symmetry_2
U1 O1 2.148(4) 2_655
U1 O1 2.148(4) .
U1 C2 2.517(6) 2_655
U1 C2 2.517(6) .
U1 C1 2.586(6) .
U1 C1 2.586(6) 2_655
U1 C3 2.611(6) 2_655
U1 C3 2.611(6) .
U2 O2 2.150(4) .
U2 O2 2.150(4) 2_655
U2 C3 2.535(6) .
U2 C3 2.535(6) 2_655
U2 C1 2.569(6) 2_655
U2 C1 2.569(6) .
U2 C2 2.617(6) .
U2 C2 2.617(6) 2_655
O1 C4 1.366(7) .
O2 C18 1.351(7) .
C1 C2 1.449(9) .
C1 C3 1.462(9) 2_655
C1 H1 0.9500 .
C2 C3 1.442(9) .
C2 H2 0.9500 .
C3 C1 1.462(9) 2_655
C3 H3 0.9500 .
C4 C5 1.422(8) .
C4 C9 1.423(8) .
C5 C6 1.392(8) .
C5 C10 1.538(9) .
C6 C7 1.378(10) .
C6 H6 0.9500 .
C7 C8 1.383(9) .
C7 H7 0.9500 .
C8 C9 1.400(8) .
C8 H8 0.9500 .
C9 C14 1.548(9) .
C10 C13 1.531(9) .
C10 C12 1.536(9) .
C10 C11 1.536(8) .
C11 H11A 0.9800 .
C11 H11B 0.9800 .
C11 H11C 0.9800 .
C12 H12A 0.9800 .
C12 H12B 0.9800 .
C12 H12C 0.9800 .
C13 H13A 0.9800 .
C13 H13B 0.9800 .
C13 H13C 0.9800 .
C14 C15 1.536(9) .
C14 C16 1.537(8) .
C14 C17 1.538(8) .
C15 H15A 0.9800 .
C15 H15B 0.9800 .
C15 H15C 0.9800 .
C16 H16A 0.9800 .
C16 H16B 0.9800 .
C16 H16C 0.9800 .
C17 H17A 0.9800 .
C17 H17B 0.9800 .
C17 H17C 0.9800 .
C18 C23 1.425(8) .
C18 C19 1.435(8) .
C19 C20 1.391(8) .
C19 C24 1.544(8) .
C20 C21 1.367(9) .
C20 H20 0.9500 .
C21 C22 1.379(9) .
C21 H21 0.9500 .
C22 C23 1.391(8) .
C22 H22 0.9500 .
C23 C28 1.538(9) .
C24 C26 1.525(9) .
C24 C25 1.536(8) .
C24 C27 1.543(8) .
C25 H25A 0.9800 .
C25 H25B 0.9800 .
C25 H25C 0.9800 .
C26 H26A 0.9800 .
C26 H26B 0.9800 .
C26 H26C 0.9800 .
C27 H27A 0.9800 .
C27 H27B 0.9800 .
C27 H27C 0.9800 .
C28 C29 1.527(9) .
C28 C31 1.537(8) .
C28 C30 1.544(9) .
C29 H29A 0.9800 .
C29 H29B 0.9800 .
C29 H29C 0.9800 .
C30 H30A 0.9800 .
C30 H30B 0.9800 .
C30 H30C 0.9800 .
C31 H31A 0.9800 .
C31 H31B 0.9800 .
C31 H31C 0.9800 .
U3 O3 2.135(4) 2_655
U3 O3 2.135(4) .
U3 C33 2.517(6) 2_655
U3 C33 2.518(6) .
U3 C32 2.565(6) 2_655
U3 C32 2.565(6) .
U3 C34 2.635(6) .
U3 C34 2.635(6) 2_655
U4 O4 2.154(4) .
U4 O4 2.154(4) 2_655
U4 C34 2.526(6) .
U4 C34 2.526(6) 2_655
U4 C32 2.580(6) .
U4 C32 2.580(6) 2_655
U4 C33 2.611(6) 2_655
U4 C33 2.611(6) .
O3 C35 1.367(6) .
O4 C49 1.361(7) .
C32 C33 1.452(9) .
C32 C34 1.461(9) 2_655
C32 H32 0.9500 .
C33 C34 1.443(9) .
C33 H33 0.9500 .
C34 C32 1.461(9) 2_655
C34 H34 0.9500 .
C35 C40 1.409(8) .
C35 C36 1.426(8) .
C36 C37 1.389(8) .
C36 C41 1.538(9) .
C37 C38 1.381(10) .
C37 H37 0.9500 .
C38 C39 1.377(10) .
C38 H38 0.9500 .
C39 C40 1.406(9) .
C39 H39 0.9500 .
C40 C45 1.538(9) .
C41 C42 1.528(8) .
C41 C44 1.541(9) .
C41 C43 1.547(9) .
C42 H42A 0.9800 .
C42 H42B 0.9800 .
C42 H42C 0.9800 .
C43 H43A 0.9800 .
C43 H43B 0.9800 .
C43 H43C 0.9800 .
C44 H44A 0.9800 .
C44 H44B 0.9800 .
C44 H44C 0.9800 .
C45 C46 1.528(9) .
C45 C47 1.530(9) .
C45 C48 1.546(9) .
C46 H46A 0.9800 .
C46 H46B 0.9800 .
C46 H46C 0.9800 .
C47 H47A 0.9800 .
C47 H47B 0.9800 .
C47 H47C 0.9800 .
C48 H48A 0.9800 .
C48 H48B 0.9800 .
C48 H48C 0.9800 .
C49 C54 1.418(8) .
C49 C50 1.427(8) .
C50 C51 1.384(8) .
C50 C55 1.545(8) .
C51 C52 1.372(8) .
C51 H51 0.9500 .
C52 C53 1.382(8) .
C52 H52 0.9500 .
C53 C54 1.383(8) .
C53 H53 0.9500 .
C54 C59 1.545(8) .
C55 C57 1.531(8) .
C55 C58 1.541(8) .
C55 C56 1.553(8) .
C56 H56A 0.9800 .
C56 H56B 0.9800 .
C56 H56C 0.9800 .
C57 H57A 0.9800 .
C57 H57B 0.9800 .
C57 H57C 0.9800 .
C58 H58A 0.9800 .
C58 H58B 0.9800 .
C58 H58C 0.9800 .
C59 C62 1.530(8) .
C59 C61 1.534(8) .
C59 C60 1.553(8) .
C60 H60A 0.9800 .
C60 H60B 0.9800 .
C60 H60C 0.9800 .
C61 H61A 0.9800 .
C61 H61B 0.9800 .
C61 H61C 0.9800 .
C62 H62A 0.9800 .
C62 H62B 0.9800 .
C62 H62C 0.9800 .
C63 C64 1.3671 .
C63 C68 1.3736 .
C63 H63 0.9500 .
C64 C65 1.3724 .
C64 H64 0.9500 .
C65 C66 1.3753 .
C65 H65 0.9500 .
C66 C67 1.4021 .
C66 H66 0.9500 .
C67 C68 1.3659 .
C67 H67 0.9500 .
C68 H68 0.9500 .
C69 C70 1.3601 .
C69 C74 1.3748 .
C69 H69 0.9500 .
C70 C71 1.3521 .
C70 H70 0.9500 .
C71 C72 1.3870 .
C71 H71 0.9500 .
C72 C73 1.3867 .
C72 H72 0.9500 .
C73 C74 1.3911 .
C73 H73 0.9500 .
C74 H74 0.9500 .
C75 C76 1.367(8) .
C75 C77 1.380(6) 5_666
C75 H75 0.9500 .
C76 C77 1.359(8) .
C76 H76 0.9500 .
C77 C75 1.380(6) 5_666
C77 H77 0.9500 .
C78 C79 1.358(8) .
C78 C80 1.378(6) 5_655
C78 H78 0.9500 .
C79 C80 1.357(8) .
C79 H79 0.9500 .
C80 C78 1.378(6) 5_655
C80 H80 0.9500 .

loop_
_geom_torsion_atom_site_label_1
_geom_torsion_atom_site_label_2
_geom_torsion_atom_site_label_3
_geom_torsion_atom_site_label_4
_geom_torsion
_geom_torsion_site_symmetry_1
_geom_torsion_site_symmetry_4
O1 U1 O1 C4 -119.4(13) 2_655 .
C2 U1 O1 C4 14.8(14) 2_655 .
C2 U1 O1 C4 88.8(13) . .
C1 U1 O1 C4 105.4(13) . .
C1 U1 O1 C4 27.5(13) 2_655 .
C3 U1 O1 C4 70.8(15) 2_655 .
C3 U1 O1 C4 57.2(13) . .
O2 U2 O2 C18 -132(3) 2_655 .
C3 U2 O2 C18 2(3) . .
C3 U2 O2 C18 79(3) 2_655 .
C1 U2 O2 C18 17(3) 2_655 .
C1 U2 O2 C18 93(3) . .
C2 U2 O2 C18 48(3) . .
C2 U2 O2 C18 48(3) 2_655 .
O2 U2 C1 C2 -153.7(3) . .
O2 U2 C1 C2 71.6(4) 2_655 .
C3 U2 C1 C2 -27.1(3) . .
C3 U2 C1 C2 -127.5(5) 2_655 .
C1 U2 C1 C2 -62.6(3) 2_655 .
C2 U2 C1 C2 -96.7(4) 2_655 .
O2 U2 C1 C3 -26.2(5) . 2_655
O2 U2 C1 C3 -161.0(3) 2_655 2_655
C3 U2 C1 C3 100.3(4) . 2_655
C1 U2 C1 C3 64.9(3) 2_655 2_655
C2 U2 C1 C3 127.5(5) . 2_655
C2 U2 C1 C3 30.7(3) 2_655 2_655
O2 U2 C1 U1 -91.1(3) . .
O2 U2 C1 U1 134.1(2) 2_655 .
C3 U2 C1 U1 35.4(2) . .
C3 U2 C1 U1 -64.9(3) 2_655 .
C1 U2 C1 U1 -0.001(1) 2_655 .
C2 U2 C1 U1 62.6(3) . .
C2 U2 C1 U1 -34.2(2) 2_655 .
O1 U1 C1 C2 -164.9(3) 2_655 .
O1 U1 C1 C2 -30.7(4) . .
C2 U1 C1 C2 100.8(4) 2_655 .
C1 U1 C1 C2 65.5(3) 2_655 .
C3 U1 C1 C2 128.8(5) 2_655 .
C3 U1 C1 C2 30.7(3) . .
O1 U1 C1 C3 66.3(4) 2_655 2_655
O1 U1 C1 C3 -159.5(3) . 2_655
C2 U1 C1 C3 -28.1(3) 2_655 2_655
C2 U1 C1 C3 -128.8(5) . 2_655
C1 U1 C1 C3 -63.4(3) 2_655 2_655
C3 U1 C1 C3 -98.1(4) . 2_655
O1 U1 C1 U2 129.6(2) 2_655 .
O1 U1 C1 U2 -96.2(3) . .
C2 U1 C1 U2 35.3(2) 2_655 .
C2 U1 C1 U2 -65.5(3) . .
C1 U1 C1 U2 0.0 2_655 .
C3 U1 C1 U2 63.4(3) 2_655 .
C3 U1 C1 U2 -34.7(2) . .
C3 C1 C2 C3 -6.6(7) 2_655 .
U2 C1 C2 C3 53.1(5) . .
U1 C1 C2 C3 -65.7(5) . .
C3 C1 C2 U1 59.1(5) 2_655 .
U2 C1 C2 U1 118.83(18) . .
C3 C1 C2 U2 -59.7(5) 2_655 .
U1 C1 C2 U2 -118.83(18) . .
O1 U1 C2 C3 149.2(3) 2_655 .
O1 U1 C2 C3 -76.0(4) . .
C2 U1 C2 C3 62.9(3) 2_655 .
C1 U1 C2 C3 126.6(5) . .
C1 U1 C2 C3 28.1(3) 2_655 .
C3 U1 C2 C3 97.1(4) 2_655 .
O1 U1 C2 C1 22.6(5) 2_655 .
O1 U1 C2 C1 157.4(3) . .
C2 U1 C2 C1 -63.7(3) 2_655 .
C1 U1 C2 C1 -98.5(4) 2_655 .
C3 U1 C2 C1 -29.5(3) 2_655 .
C3 U1 C2 C1 -126.6(5) . .
O1 U1 C2 U2 86.3(3) 2_655 .
O1 U1 C2 U2 -138.9(2) . .
C2 U1 C2 U2 0.0 2_655 .
C1 U1 C2 U2 63.7(3) . .
C1 U1 C2 U2 -34.7(2) 2_655 .
C3 U1 C2 U2 34.2(2) 2_655 .
C3 U1 C2 U2 -62.9(3) . .
O2 U2 C2 C3 -67.1(7) . .
O2 U2 C2 C3 113.0(3) 2_655 .
C3 U2 C2 C3 -102.4(4) 2_655 .
C1 U2 C2 C3 -31.5(3) 2_655 .
C1 U2 C2 C3 -133.3(5) . .
C2 U2 C2 C3 -66.9(4) 2_655 .
O2 U2 C2 C1 66.2(7) . .
O2 U2 C2 C1 -113.7(3) 2_655 .
C3 U2 C2 C1 133.3(5) . .
C3 U2 C2 C1 30.8(3) 2_655 .
C1 U2 C2 C1 101.8(4) 2_655 .
C2 U2 C2 C1 66.3(3) 2_655 .
O2 U2 C2 U1 -0.2(7) . .
O2 U2 C2 U1 179.9(2) 2_655 .
C3 U2 C2 U1 66.9(4) . .
C3 U2 C2 U1 -35.5(2) 2_655 .
C1 U2 C2 U1 35.4(2) 2_655 .
C1 U2 C2 U1 -66.3(3) . .
C2 U2 C2 U1 0.0 2_655 .
C1 C2 C3 C1 9.8(7) . 2_655
U1 C2 C3 C1 -55.3(5) . 2_655
U2 C2 C3 C1 63.5(5) . 2_655
C1 C2 C3 U2 -53.7(5) . .
U1 C2 C3 U2 -118.83(17) . .
C1 C2 C3 U1 65.1(5) . .
U2 C2 C3 U1 118.83(17) . .
O2 U2 C3 C2 153.4(3) . .
O2 U2 C3 C2 -72.2(3) 2_655 .
C3 U2 C3 C2 62.2(3) 2_655 .
C1 U2 C3 C2 126.2(5) 2_655 .
C1 U2 C3 C2 27.1(3) . .
C2 U2 C3 C2 96.2(4) 2_655 .
O2 U2 C3 C1 27.1(4) . 2_655
O2 U2 C3 C1 161.5(3) 2_655 2_655
C3 U2 C3 C1 -64.0(3) 2_655 2_655
C1 U2 C3 C1 -99.1(4) . 2_655
C2 U2 C3 C1 -126.2(5) . 2_655
C2 U2 C3 C1 -30.1(3) 2_655 2_655
O2 U2 C3 U1 91.1(3) . .
O2 U2 C3 U1 -134.5(2) 2_655 .
C3 U2 C3 U1 -0.001(1) 2_655 .
C1 U2 C3 U1 64.0(3) 2_655 .
C1 U2 C3 U1 -35.1(2) . .
C2 U2 C3 U1 -62.2(3) . .
C2 U2 C3 U1 34.0(2) 2_655 .
O1 U1 C3 C2 -81.1(7) 2_655 .
O1 U1 C3 C2 108.7(3) . .
C2 U1 C3 C2 -101.8(4) 2_655 .
C1 U1 C3 C2 -31.1(3) . .
C1 U1 C3 C2 -131.6(5) 2_655 .
C3 U1 C3 C2 -66.4(3) 2_655 .
O1 U1 C3 C1 50.4(7) 2_655 2_655
O1 U1 C3 C1 -119.7(4) . 2_655
C2 U1 C3 C1 29.8(3) 2_655 2_655
C2 U1 C3 C1 131.6(5) . 2_655
C1 U1 C3 C1 100.5(4) . 2_655
C3 U1 C3 C1 65.2(3) 2_655 2_655
O1 U1 C3 U2 -14.7(8) 2_655 .
O1 U1 C3 U2 175.1(3) . .
C2 U1 C3 U2 -35.4(2) 2_655 .
C2 U1 C3 U2 66.4(3) . .
C1 U1 C3 U2 35.4(2) . .
C1 U1 C3 U2 -65.2(3) 2_655 .
C3 U1 C3 U2 0.001(1) 2_655 .
U1 O1 C4 C5 -126.6(12) . .
U1 O1 C4 C9 53.0(15) . .
O1 C4 C5 C6 176.7(5) . .
C9 C4 C5 C6 -3.0(9) . .
O1 C4 C5 C10 -1.2(9) . .
C9 C4 C5 C10 179.2(5) . .
C4 C5 C6 C7 0.5(9) . .
C10 C5 C6 C7 178.4(6) . .
C5 C6 C7 C8 1.7(10) . .
C6 C7 C8 C9 -1.5(10) . .
C7 C8 C9 C4 -0.9(9) . .
C7 C8 C9 C14 178.2(6) . .
O1 C4 C9 C8 -176.4(5) . .
C5 C4 C9 C8 3.2(9) . .
O1 C4 C9 C14 4.5(8) . .
C5 C4 C9 C14 -175.9(5) . .
C6 C5 C10 C13 130.6(6) . .
C4 C5 C10 C13 -51.5(8) . .
C6 C5 C10 C12 -108.2(6) . .
C4 C5 C10 C12 69.7(7) . .
C6 C5 C10 C11 10.5(8) . .
C4 C5 C10 C11 -171.6(6) . .
C8 C9 C14 C15 120.3(6) . .
C4 C9 C14 C15 -60.6(7) . .
C8 C9 C14 C16 -115.6(6) . .
C4 C9 C14 C16 63.5(7) . .
C8 C9 C14 C17 1.8(8) . .
C4 C9 C14 C17 -179.1(6) . .
U2 O2 C18 C23 -118(3) . .
U2 O2 C18 C19 61(3) . .
O2 C18 C19 C20 -179.2(5) . .
C23 C18 C19 C20 -0.7(8) . .
O2 C18 C19 C24 4.1(8) . .
C23 C18 C19 C24 -177.4(5) . .
C18 C19 C20 C21 0.4(9) . .
C24 C19 C20 C21 177.1(6) . .
C19 C20 C21 C22 -0.9(10) . .
C20 C21 C22 C23 1.8(10) . .
C21 C22 C23 C18 -2.1(10) . .
C21 C22 C23 C28 178.3(6) . .
O2 C18 C23 C22 -180.0(5) . .
C19 C18 C23 C22 1.5(8) . .
O2 C18 C23 C28 -0.4(9) . .
C19 C18 C23 C28 -178.9(5) . .
C20 C19 C24 C26 -111.4(6) . .
C18 C19 C24 C26 65.1(7) . .
C20 C19 C24 C25 6.3(8) . .
C18 C19 C24 C25 -177.2(5) . .
C20 C19 C24 C27 124.5(6) . .
C18 C19 C24 C27 -58.9(8) . .
C22 C23 C28 C29 125.9(6) . .
C18 C23 C28 C29 -53.6(8) . .
C22 C23 C28 C31 6.0(8) . .
C18 C23 C28 C31 -173.6(6) . .
C22 C23 C28 C30 -111.5(6) . .
C18 C23 C28 C30 69.0(7) . .
O3 U3 O3 C35 132(2) 2_655 .
C33 U3 O3 C35 -78(2) 2_655 .
C33 U3 O3 C35 -2(2) . .
C32 U3 O3 C35 -93(2) 2_655 .
C32 U3 O3 C35 -17(2) . .
C34 U3 O3 C35 -49(2) . .
C34 U3 O3 C35 -47(2) 2_655 .
O4 U4 O4 C49 113.1(17) 2_655 .
C34 U4 O4 C49 -20.3(18) . .
C34 U4 O4 C49 -96.7(17) 2_655 .
C32 U4 O4 C49 -111.6(17) . .
C32 U4 O4 C49 -35.1(17) 2_655 .
C33 U4 O4 C49 -65.2(17) 2_655 .
C33 U4 O4 C49 -72.0(18) . .
O3 U3 C32 C33 26.8(5) 2_655 .
O3 U3 C32 C33 161.5(3) . .
C33 U3 C32 C33 -100.3(4) 2_655 .
C32 U3 C32 C33 -64.9(3) 2_655 .
C34 U3 C32 C33 -30.3(3) . .
C34 U3 C32 C33 -128.2(5) 2_655 .
O3 U3 C32 C34 155.1(3) 2_655 2_655
O3 U3 C32 C34 -70.2(4) . 2_655
C33 U3 C32 C34 27.9(3) 2_655 2_655
C33 U3 C32 C34 128.2(5) . 2_655
C32 U3 C32 C34 63.3(3) 2_655 2_655
C34 U3 C32 C34 97.9(4) . 2_655
O3 U3 C32 U4 91.7(3) 2_655 .
O3 U3 C32 U4 -133.6(2) . .
C33 U3 C32 U4 -35.4(2) 2_655 .
C33 U3 C32 U4 64.9(3) . .
C32 U3 C32 U4 0.0 2_655 .
C34 U3 C32 U4 34.6(2) . .
C34 U3 C32 U4 -63.3(3) 2_655 .
O4 U4 C32 C33 156.5(3) . .
O4 U4 C32 C33 -68.7(4) 2_655 .
C34 U4 C32 C33 27.1(3) . .
C34 U4 C32 C33 129.3(5) 2_655 .
C32 U4 C32 C33 62.9(3) 2_655 .
C33 U4 C32 C33 97.4(4) 2_655 .
O4 U4 C32 C34 27.2(4) . 2_655
O4 U4 C32 C34 162.0(3) 2_655 2_655
C34 U4 C32 C34 -102.2(4) . 2_655
C32 U4 C32 C34 -66.4(3) 2_655 2_655
C33 U4 C32 C34 -31.9(3) 2_655 2_655
C33 U4 C32 C34 -129.3(5) . 2_655
O4 U4 C32 U3 93.6(3) . .
O4 U4 C32 U3 -131.6(2) 2_655 .
C34 U4 C32 U3 -35.8(2) . .
C34 U4 C32 U3 66.4(3) 2_655 .
C32 U4 C32 U3 0.0 2_655 .
C33 U4 C32 U3 34.6(2) 2_655 .
C33 U4 C32 U3 -62.9(3) . .
C34 C32 C33 C34 4.5(8) 2_655 .
U3 C32 C33 C34 66.1(5) . .
U4 C32 C33 C34 -53.1(5) . .
C34 C32 C33 U3 -61.6(5) 2_655 .
U4 C32 C33 U3 -119.18(18) . .
C34 C32 C33 U4 57.6(5) 2_655 .
U3 C32 C33 U4 119.18(18) . .
O3 U3 C33 C34 72.0(4) 2_655 .
O3 U3 C33 C34 -153.5(3) . .
C33 U3 C33 C34 -63.1(3) 2_655 .
C32 U3 C33 C34 -28.0(3) 2_655 .
C32 U3 C33 C34 -127.0(5) . .
C34 U3 C33 C34 -97.3(4) 2_655 .
O3 U3 C33 C32 -161.0(3) 2_655 .
O3 U3 C33 C32 -26.5(5) . .
C33 U3 C33 C32 63.9(3) 2_655 .
C32 U3 C33 C32 99.0(4) 2_655 .
C34 U3 C33 C32 127.0(5) . .
C34 U3 C33 C32 29.7(3) 2_655 .
O3 U3 C33 U4 135.1(2) 2_655 .
O3 U3 C33 U4 -90.4(3) . .
C33 U3 C33 U4 0.0 2_655 .
C32 U3 C33 U4 35.1(2) 2_655 .
C32 U3 C33 U4 -63.9(3) . .
C34 U3 C33 U4 63.1(3) . .
C34 U3 C33 U4 -34.1(2) 2_655 .
O4 U4 C33 C34 75.4(6) . .
O4 U4 C33 C34 -109.5(3) 2_655 .
C34 U4 C33 C34 103.7(4) 2_655 .
C32 U4 C33 C34 133.4(5) . .
C32 U4 C33 C34 32.5(3) 2_655 .
C33 U4 C33 C34 68.0(3) 2_655 .
O4 U4 C33 C32 -58.0(7) . .
O4 U4 C33 C32 117.0(4) 2_655 .
C34 U4 C33 C32 -133.4(5) . .
C34 U4 C33 C32 -29.7(3) 2_655 .
C32 U4 C33 C32 -100.9(4) 2_655 .
C33 U4 C33 C32 -65.5(3) 2_655 .
O4 U4 C33 U3 7.4(7) . .
O4 U4 C33 U3 -177.5(2) 2_655 .
C34 U4 C33 U3 -68.0(3) . .
C34 U4 C33 U3 35.7(2) 2_655 .
C32 U4 C33 U3 65.5(3) . .
C32 U4 C33 U3 -35.4(2) 2_655 .
C33 U4 C33 U3 0.0 2_655 .
C32 C33 C34 C32 -11.2(7) . 2_655
U3 C33 C34 C32 53.3(5) . 2_655
U4 C33 C34 C32 -65.3(5) . 2_655
C32 C33 C34 U4 54.1(5) . .
U3 C33 C34 U4 118.57(17) . .
C32 C33 C34 U3 -64.5(5) . .
U4 C33 C34 U3 -118.57(17) . .
O4 U4 C34 C33 -150.6(3) . .
O4 U4 C34 C33 75.4(3) 2_655 .
C34 U4 C34 C33 -61.5(3) 2_655 .
C32 U4 C34 C33 -27.0(3) . .
C32 U4 C34 C33 -124.3(5) 2_655 .
C33 U4 C34 C33 -95.2(4) 2_655 .
O4 U4 C34 C32 -26.4(5) . 2_655
O4 U4 C34 C32 -160.4(3) 2_655 2_655
C34 U4 C34 C32 62.7(3) 2_655 2_655
C32 U4 C34 C32 97.3(4) . 2_655
C33 U4 C34 C32 29.1(3) 2_655 2_655
C33 U4 C34 C32 124.3(5) . 2_655
O4 U4 C34 U3 -89.1(3) . .
O4 U4 C34 U3 136.9(2) 2_655 .
C34 U4 C34 U3 0.0 2_655 .
C32 U4 C34 U3 34.5(2) . .
C32 U4 C34 U3 -62.7(3) 2_655 .
C33 U4 C34 U3 -33.6(2) 2_655 .
C33 U4 C34 U3 61.5(3) . .
O3 U3 C34 C33 -113.1(3) 2_655 .
O3 U3 C34 C33 68.1(7) . .
C33 U3 C34 C33 101.5(4) 2_655 .
C32 U3 C34 C33 131.8(5) 2_655 .
C32 U3 C34 C33 31.0(3) . .
C34 U3 C34 C33 66.3(3) 2_655 .
O3 U3 C34 C32 115.1(3) 2_655 2_655
O3 U3 C34 C32 -63.7(7) . 2_655
C33 U3 C34 C32 -30.3(3) 2_655 2_655
C33 U3 C34 C32 -131.8(5) . 2_655
C32 U3 C34 C32 -100.7(4) . 2_655
C34 U3 C34 C32 -65.5(3) 2_655 2_655
O3 U3 C34 U4 -179.4(2) 2_655 .
O3 U3 C34 U4 1.8(7) . .
C33 U3 C34 U4 35.2(2) 2_655 .
C33 U3 C34 U4 -66.3(3) . .
C32 U3 C34 U4 65.5(3) 2_655 .
C32 U3 C34 U4 -35.3(2) . .
C34 U3 C34 U4 0.0 2_655 .
U3 O3 C35 C40 115.7(19) . .
U3 O3 C35 C36 -64(2) . .
O3 C35 C36 C37 176.0(5) . .
C40 C35 C36 C37 -3.4(9) . .
O3 C35 C36 C41 -6.0(8) . .
C40 C35 C36 C41 174.6(5) . .
C35 C36 C37 C38 0.8(9) . .
C41 C36 C37 C38 -177.2(6) . .
C36 C37 C38 C39 1.7(10) . .
C37 C38 C39 C40 -1.9(10) . .
C38 C39 C40 C35 -0.6(9) . .
C38 C39 C40 C45 -178.4(6) . .
O3 C35 C40 C39 -176.1(5) . .
C36 C35 C40 C39 3.3(9) . .
O3 C35 C40 C45 1.6(9) . .
C36 C35 C40 C45 -179.0(6) . .
C37 C36 C41 C42 115.5(6) . .
C35 C36 C41 C42 -62.4(7) . .
C37 C36 C41 C44 -119.5(6) . .
C35 C36 C41 C44 62.6(7) . .
C37 C36 C41 C43 -2.0(8) . .
C35 C36 C41 C43 -180.0(5) . .
C39 C40 C45 C46 103.9(7) . .
C35 C40 C45 C46 -73.7(7) . .
C39 C40 C45 C47 -133.4(7) . .
C35 C40 C45 C47 49.0(9) . .
C39 C40 C45 C48 -14.3(8) . .
C35 C40 C45 C48 168.1(6) . .
U4 O4 C49 C54 132.6(15) . .
U4 O4 C49 C50 -45.3(19) . .
O4 C49 C50 C51 178.3(5) . .
C54 C49 C50 C51 0.5(8) . .
O4 C49 C50 C55 -4.5(8) . .
C54 C49 C50 C55 177.7(5) . .
C49 C50 C51 C52 0.5(9) . .
C55 C50 C51 C52 -176.7(6) . .
C50 C51 C52 C53 -0.2(10) . .
C51 C52 C53 C54 -1.1(10) . .
C52 C53 C54 C49 2.0(9) . .
C52 C53 C54 C59 -178.5(6) . .
O4 C49 C54 C53 -179.5(5) . .
C50 C49 C54 C53 -1.7(8) . .
O4 C49 C54 C59 1.0(8) . .
C50 C49 C54 C59 178.8(5) . .
C51 C50 C55 C57 111.8(6) . .
C49 C50 C55 C57 -65.3(7) . .
C51 C50 C55 C58 -6.1(8) . .
C49 C50 C55 C58 176.8(5) . .
C51 C50 C55 C56 -124.1(6) . .
C49 C50 C55 C56 58.8(7) . .
C53 C54 C59 C62 -5.1(8) . .
C49 C54 C59 C62 174.4(6) . .
C53 C54 C59 C61 -125.3(6) . .
C49 C54 C59 C61 54.2(8) . .
C53 C54 C59 C60 113.4(6) . .
C49 C54 C59 C60 -67.1(7) . .
C68 C63 C64 C65 -4.2 . .
C63 C64 C65 C66 4.3 . .
C64 C65 C66 C67 -3.2 . .
C65 C66 C67 C68 2.0 . .
C66 C67 C68 C63 -1.9 . .
C64 C63 C68 C67 3.0 . .
C74 C69 C70 C71 2.3 . .
C69 C70 C71 C72 -0.9 . .
C70 C71 C72 C73 0.1 . .
C71 C72 C73 C74 -0.6 . .
C70 C69 C74 C73 -2.8 . .
C72 C73 C74 C69 1.9 . .
C77 C75 C76 C77 -0.3(19) 5_666 .
C75 C76 C77 C75 0.3(19) . 5_666
C80 C78 C79 C80 4(2) 5_655 .
C78 C79 C80 C78 -4(2) . 5_655
